data_1558281
loop_
_publ_author_name
'Peppel, Tim'
'Wulf, Christoph'
'Spannenberg, Anke'

_publ_section_title
;
 1-Benzyl-3-methylimidazolium bromide
;
_journal_coeditor_code IM4007
_journal_issue 6
_journal_name_full IUCrData
_journal_paper_doi 10.1107/S2414314620007683
_journal_volume 5
_journal_year 2020
_chemical_formula_iupac 'C11 H13 N2 +, Br -'
_chemical_formula_moiety 'C11 H13 N2 +, Br -'
_chemical_formula_sum 'C11 H13 Br N2'
_chemical_formula_weight 253.14
_chemical_name_systematic
;
1-Benzyl-3-methylimidazolium bromide
;
_space_group_crystal_system orthorhombic
_space_group_IT_number 61
_space_group_name_Hall '-P 2ac 2ab'
_space_group_name_H-M_alt 'P b c a'
_atom_sites_solution_hydrogens geom
_audit_creation_method SHELXL-2018/3
_cell_angle_alpha 90
_cell_angle_beta 90
_cell_angle_gamma 90
_cell_formula_units_Z 16
_cell_length_a 10.9070(8)
_cell_length_b 18.8993(14)
_cell_length_c 21.6608(15)
_cell_measurement_reflns_used 9498
_cell_measurement_temperature 150(2)
_cell_measurement_theta_max 30.44
_cell_measurement_theta_min 2.35
_cell_volume 4465.0(6)
_computing_cell_refinement
;
SAINT (Bruker, 2013)
;
_computing_data_collection
;
APEX2 (Bruker, 2014)
;
_computing_data_reduction
;
SAINT (Bruker, 2013)
;
_computing_molecular_graphics
;
XP in SHELXTL (Sheldrick, 2008)
;
_computing_publication_material
;
publCIF (Westrip, 2010)
;
_computing_structure_refinement
;
<i>SHELXL2018/3</i> (Sheldrick, 2015)
;
_computing_structure_solution
;
SHELXS97 (Sheldrick, 2008)
;
_diffrn_ambient_temperature 150(2)
_diffrn_detector_area_resol_mean 8.3333
_diffrn_measured_fraction_theta_full 1.000
_diffrn_measured_fraction_theta_max 1.000
_diffrn_measurement_device_type 'Bruker APEXII CCD'
_diffrn_measurement_method '\f and \w scans'
_diffrn_radiation_type MoK\a
_diffrn_radiation_wavelength 0.71073
_diffrn_reflns_av_R_equivalents 0.0280
_diffrn_reflns_av_unetI/netI 0.0148
_diffrn_reflns_limit_h_max 14
_diffrn_reflns_limit_h_min -14
_diffrn_reflns_limit_k_max 25
_diffrn_reflns_limit_k_min -25
_diffrn_reflns_limit_l_max 29
_diffrn_reflns_limit_l_min -29
_diffrn_reflns_number 51842
_diffrn_reflns_theta_full 25.242
_diffrn_reflns_theta_max 28.998
_diffrn_reflns_theta_min 1.880
_diffrn_source 'fine-focus sealed tube'
_exptl_absorpt_coefficient_mu 3.646
_exptl_absorpt_correction_T_max 0.51
_exptl_absorpt_correction_T_min 0.33
_exptl_absorpt_correction_type multi-scan
_exptl_absorpt_process_details
;
(SADABS; Bruker, 2014)
;
_exptl_crystal_colour colourless
_exptl_crystal_density_diffrn 1.506
_exptl_crystal_description prism
_exptl_crystal_F_000 2048
_exptl_crystal_size_max 0.395
_exptl_crystal_size_mid 0.324
_exptl_crystal_size_min 0.216
_refine_diff_density_max 0.323
_refine_diff_density_min -0.315
_refine_ls_extinction_method none
_refine_ls_goodness_of_fit_ref 1.027
_refine_ls_hydrogen_treatment constr
_refine_ls_matrix_type full
_refine_ls_number_parameters 255
_refine_ls_number_reflns 5934
_refine_ls_number_restraints 0
_refine_ls_restrained_S_all 1.027
_refine_ls_R_factor_all 0.0277
_refine_ls_R_factor_gt 0.0203
_refine_ls_shift/su_max 0.002
_refine_ls_shift/su_mean 0.000
_refine_ls_structure_factor_coef Fsqd
_refine_ls_weighting_details 'w=1/[\s^2^(Fo^2^)+(0.0243P)^2^+1.6832P] where P=(Fo^2^+2Fc^2^)/3'
_refine_ls_weighting_scheme calc
_refine_ls_wR_factor_gt 0.0481
_refine_ls_wR_factor_ref 0.0509
_reflns_number_gt 5054
_reflns_number_total 5934
_reflns_threshold_expression 'I > 2\s(I)'
_cod_data_source_file im4007sup1.cif
_cod_data_source_block I
_cod_database_code 1558281
_shelx_space_group_comment
;
The symmetry employed for this shelxl refinement is uniquely defined
by the following loop, which should always be used as a source of
symmetry information in preference to the above space-group names.
They are only intended as comments.
;

loop_
_space_group_symop_operation_xyz
'x, y, z'
'x+1/2, -y+1/2, -z'
'-x, y+1/2, -z+1/2'
'-x+1/2, -y, z+1/2'
'-x, -y, -z'
'-x-1/2, y-1/2, z'
'x, -y-1/2, z-1/2'
'x-1/2, y, -z-1/2'

loop_
_atom_site_type_symbol
_atom_site_label
_atom_site_fract_x
_atom_site_fract_y
_atom_site_fract_z
_atom_site_U_iso_or_equiv
_atom_site_adp_type
_atom_site_calc_flag
_atom_site_occupancy
_atom_site_disorder_assembly
_atom_site_disorder_group
Br Br1 0.22716(2) 0.01486(2) 0.46713(2) 0.02635(4) Uani d 1 . .
Br Br2 0.78396(2) 0.20634(2) 0.71589(2) 0.02478(4) Uani d 1 . .
C C1 0.17556(12) 0.07637(7) 0.67512(6) 0.0210(3) Uani d 1 . .
H H1 0.234951 0.076170 0.707203 0.025 Uiso calc 1 . .
C C2 0.10465(12) 0.13162(7) 0.65814(6) 0.0205(3) Uani d 1 . .
H H2 0.104466 0.177529 0.676007 0.025 Uiso calc 1 . .
C C3 0.05902(12) 0.04116(7) 0.59817(6) 0.0204(3) Uani d 1 . .
H H3 0.022230 0.012662 0.567154 0.024 Uiso calc 1 . .
C C4 0.19785(14) -0.05091(8) 0.63992(7) 0.0286(3) Uani d 1 . .
H H4A 0.147699 -0.080564 0.667121 0.043 Uiso calc 1 . .
H H4B 0.281713 -0.048522 0.656022 0.043 Uiso calc 1 . .
H H4C 0.198986 -0.071406 0.598363 0.043 Uiso calc 1 . .
C C5 -0.05432(12) 0.15224(7) 0.57392(6) 0.0228(3) Uani d 1 . .
H H5A -0.118776 0.170949 0.601653 0.027 Uiso calc 1 . .
H H5B -0.094422 0.122786 0.541970 0.027 Uiso calc 1 . .
C C6 0.01252(12) 0.21301(7) 0.54350(6) 0.0213(3) Uani d 1 . .
C C7 0.00238(14) 0.28059(8) 0.56795(7) 0.0271(3) Uani d 1 . .
H H7 -0.048238 0.288620 0.602946 0.033 Uiso calc 1 . .
C C8 0.06598(14) 0.33662(8) 0.54144(8) 0.0337(3) Uani d 1 . .
H H8 0.058858 0.382779 0.558435 0.040 Uiso calc 1 . .
C C9 0.13959(14) 0.32536(9) 0.49039(8) 0.0349(4) Uani d 1 . .
H H9 0.183155 0.363715 0.472431 0.042 Uiso calc 1 . .
C C10 0.14976(13) 0.25800(9) 0.46543(7) 0.0332(3) Uani d 1 . .
H H10 0.199832 0.250330 0.430171 0.040 Uiso calc 1 . .
C C11 0.08660(13) 0.20158(8) 0.49200(6) 0.0261(3) Uani d 1 . .
H H11 0.094021 0.155416 0.475052 0.031 Uiso calc 1 . .
C C12 0.86546(12) 0.13770(8) 0.92679(6) 0.0247(3) Uani d 1 . .
H H12 0.807687 0.143230 0.959254 0.030 Uiso calc 1 . .
C C13 0.93090(12) 0.07900(8) 0.91414(6) 0.0231(3) Uani d 1 . .
H H13 0.928098 0.035409 0.935940 0.028 Uiso calc 1 . .
C C14 0.98114(12) 0.16068(7) 0.84610(6) 0.0216(3) Uani d 1 . .
H H14 1.018734 0.184442 0.812405 0.026 Uiso calc 1 . .
C C15 0.84898(15) 0.26012(8) 0.87971(7) 0.0327(3) Uani d 1 . .
H H15A 0.910658 0.293794 0.894524 0.049 Uiso calc 1 . .
H H15B 0.774922 0.264014 0.905102 0.049 Uiso calc 1 . .
H H15C 0.828730 0.270763 0.836621 0.049 Uiso calc 1 . .
C C16 1.08871(12) 0.04543(7) 0.83297(6) 0.0220(3) Uani d 1 . .
H H16A 1.139346 0.021678 0.864745 0.026 Uiso calc 1 . .
H H16B 1.144345 0.072702 0.805811 0.026 Uiso calc 1 . .
C C17 1.02277(12) -0.01005(7) 0.79499(6) 0.0194(3) Uani d 1 . .
C C18 0.94292(12) 0.00932(7) 0.74732(6) 0.0205(3) Uani d 1 . .
H H18 0.928300 0.057937 0.738951 0.025 Uiso calc 1 . .
C C19 0.88501(12) -0.04227(8) 0.71223(6) 0.0253(3) Uani d 1 . .
H H19 0.831707 -0.028868 0.679570 0.030 Uiso calc 1 . .
C C20 0.90486(14) -0.11361(8) 0.72479(7) 0.0314(3) Uani d 1 . .
H H20 0.863894 -0.148864 0.701293 0.038 Uiso calc 1 . .
C C21 0.98439(15) -0.13301(8) 0.77157(7) 0.0320(3) Uani d 1 . .
H H21 0.998734 -0.181666 0.779895 0.038 Uiso calc 1 . .
C C22 1.04355(13) -0.08133(7) 0.80652(7) 0.0256(3) Uani d 1 . .
H H22 1.098428 -0.094963 0.838439 0.031 Uiso calc 1 . .
N N1 0.14580(10) 0.02040(6) 0.63731(5) 0.0199(2) Uani d 1 . .
N N2 0.03241(10) 0.10849(6) 0.60977(5) 0.0190(2) Uani d 1 . .
N N3 0.89775(10) 0.18811(6) 0.88402(5) 0.0229(2) Uani d 1 . .
N N4 1.00287(10) 0.09437(6) 0.86338(5) 0.0196(2) Uani d 1 . .

loop_
_atom_site_aniso_label
_atom_site_aniso_U_11
_atom_site_aniso_U_22
_atom_site_aniso_U_33
_atom_site_aniso_U_12
_atom_site_aniso_U_13
_atom_site_aniso_U_23
Br1 0.02669(8) 0.02857(8) 0.02379(7) -0.00178(6) -0.00049(5) -0.00815(5)
Br2 0.02648(7) 0.02405(7) 0.02380(7) -0.00402(6) 0.00081(5) 0.00084(5)
C1 0.0192(6) 0.0264(7) 0.0175(6) -0.0047(5) 0.0002(5) 0.0005(5)
C2 0.0216(6) 0.0225(7) 0.0175(6) -0.0051(5) 0.0006(5) -0.0012(5)
C3 0.0212(6) 0.0213(7) 0.0186(6) -0.0025(5) 0.0009(5) -0.0004(5)
C4 0.0297(7) 0.0229(7) 0.0331(7) 0.0038(6) -0.0004(6) 0.0018(6)
C5 0.0206(6) 0.0235(7) 0.0243(6) 0.0001(5) -0.0023(5) 0.0022(5)
C6 0.0197(6) 0.0223(7) 0.0221(6) 0.0010(5) -0.0044(5) 0.0034(5)
C7 0.0272(7) 0.0255(7) 0.0286(7) 0.0018(6) -0.0040(6) -0.0005(6)
C8 0.0321(8) 0.0213(7) 0.0477(9) -0.0010(6) -0.0119(7) 0.0043(7)
C9 0.0231(7) 0.0342(9) 0.0473(9) -0.0041(6) -0.0090(6) 0.0203(7)
C10 0.0211(7) 0.0478(10) 0.0307(7) 0.0035(6) 0.0009(6) 0.0150(7)
C11 0.0237(7) 0.0298(8) 0.0246(6) 0.0051(6) -0.0013(5) 0.0022(6)
C12 0.0204(6) 0.0349(8) 0.0190(6) -0.0056(6) 0.0010(5) -0.0042(5)
C13 0.0241(7) 0.0272(7) 0.0179(6) -0.0067(6) 0.0010(5) 0.0009(5)
C14 0.0229(6) 0.0222(7) 0.0197(6) -0.0023(5) 0.0010(5) -0.0004(5)
C15 0.0351(8) 0.0265(8) 0.0365(8) 0.0071(7) -0.0044(6) -0.0079(6)
C16 0.0194(6) 0.0239(7) 0.0227(6) 0.0021(5) 0.0003(5) -0.0008(5)
C17 0.0176(6) 0.0203(6) 0.0203(6) 0.0003(5) 0.0042(5) 0.0007(5)
C18 0.0184(6) 0.0212(6) 0.0218(6) 0.0016(5) 0.0036(5) 0.0026(5)
C19 0.0198(6) 0.0322(8) 0.0240(6) -0.0006(6) 0.0008(5) -0.0007(6)
C20 0.0319(8) 0.0272(8) 0.0350(8) -0.0043(6) 0.0039(6) -0.0095(6)
C21 0.0377(8) 0.0179(7) 0.0404(8) 0.0030(6) 0.0052(7) 0.0011(6)
C22 0.0267(7) 0.0230(7) 0.0273(6) 0.0038(6) 0.0013(6) 0.0056(5)
N1 0.0195(5) 0.0213(6) 0.0189(5) -0.0012(4) 0.0014(4) 0.0008(4)
N2 0.0191(5) 0.0202(6) 0.0176(5) -0.0021(4) -0.0005(4) 0.0004(4)
N3 0.0212(5) 0.0249(6) 0.0226(5) -0.0005(5) -0.0004(4) -0.0050(5)
N4 0.0195(5) 0.0216(6) 0.0178(5) -0.0015(4) 0.0004(4) -0.0007(4)

loop_
_atom_type_symbol
_atom_type_description
_atom_type_scat_dispersion_real
_atom_type_scat_dispersion_imag
_atom_type_scat_source
C C 0.0033 0.0016 'International Tables Vol C Tables 4.2.6.8 and 6.1.1.4'
H H 0.0000 0.0000 'International Tables Vol C Tables 4.2.6.8 and 6.1.1.4'
N N 0.0061 0.0033 'International Tables Vol C Tables 4.2.6.8 and 6.1.1.4'
Br Br -0.2901 2.4595 'International Tables Vol C Tables 4.2.6.8 and 6.1.1.4'

loop_
_geom_angle_atom_site_label_1
_geom_angle_atom_site_label_2
_geom_angle_atom_site_label_3
_geom_angle_site_symmetry_1
_geom_angle_site_symmetry_3
_geom_angle
_geom_angle_publ_flag
C2 C1 N1 . . 107.28(11) ?
C2 C1 H1 . . 126.4 ?
N1 C1 H1 . . 126.4 ?
C1 C2 N2 . . 106.76(12) ?
C1 C2 H2 . . 126.6 ?
N2 C2 H2 . . 126.6 ?
N2 C3 N1 . . 108.50(11) ?
N2 C3 H3 . . 125.7 ?
N1 C3 H3 . . 125.7 ?
N1 C4 H4A . . 109.5 ?
N1 C4 H4B . . 109.5 ?
H4A C4 H4B . . 109.5 ?
N1 C4 H4C . . 109.5 ?
H4A C4 H4C . . 109.5 ?
H4B C4 H4C . . 109.5 ?
N2 C5 C6 . . 110.22(11) ?
N2 C5 H5A . . 109.6 ?
C6 C5 H5A . . 109.6 ?
N2 C5 H5B . . 109.6 ?
C6 C5 H5B . . 109.6 ?
H5A C5 H5B . . 108.1 ?
C7 C6 C11 . . 119.62(13) ?
C7 C6 C5 . . 119.66(12) ?
C11 C6 C5 . . 120.70(13) ?
C6 C7 C8 . . 120.26(14) ?
C6 C7 H7 . . 119.9 ?
C8 C7 H7 . . 119.9 ?
C9 C8 C7 . . 120.18(15) ?
C9 C8 H8 . . 119.9 ?
C7 C8 H8 . . 119.9 ?
C8 C9 C10 . . 119.95(14) ?
C8 C9 H9 . . 120.0 ?
C10 C9 H9 . . 120.0 ?
C9 C10 C11 . . 120.09(14) ?
C9 C10 H10 . . 120.0 ?
C11 C10 H10 . . 120.0 ?
C10 C11 C6 . . 119.89(14) ?
C10 C11 H11 . . 120.1 ?
C6 C11 H11 . . 120.1 ?
C13 C12 N3 . . 107.33(12) ?
C13 C12 H12 . . 126.3 ?
N3 C12 H12 . . 126.3 ?
C12 C13 N4 . . 106.84(12) ?
C12 C13 H13 . . 126.6 ?
N4 C13 H13 . . 126.6 ?
N4 C14 N3 . . 108.38(12) ?
N4 C14 H14 . . 125.8 ?
N3 C14 H14 . . 125.8 ?
N3 C15 H15A . . 109.5 ?
N3 C15 H15B . . 109.5 ?
H15A C15 H15B . . 109.5 ?
N3 C15 H15C . . 109.5 ?
H15A C15 H15C . . 109.5 ?
H15B C15 H15C . . 109.5 ?
N4 C16 C17 . . 112.10(10) ?
N4 C16 H16A . . 109.2 ?
C17 C16 H16A . . 109.2 ?
N4 C16 H16B . . 109.2 ?
C17 C16 H16B . . 109.2 ?
H16A C16 H16B . . 107.9 ?
C22 C17 C18 . . 119.21(13) ?
C22 C17 C16 . . 119.76(12) ?
C18 C17 C16 . . 121.01(12) ?
C19 C18 C17 . . 120.22(13) ?
C19 C18 H18 . . 119.9 ?
C17 C18 H18 . . 119.9 ?
C18 C19 C20 . . 120.15(13) ?
C18 C19 H19 . . 119.9 ?
C20 C19 H19 . . 119.9 ?
C21 C20 C19 . . 119.82(14) ?
C21 C20 H20 . . 120.1 ?
C19 C20 H20 . . 120.1 ?
C20 C21 C22 . . 120.15(14) ?
C20 C21 H21 . . 119.9 ?
C22 C21 H21 . . 119.9 ?
C17 C22 C21 . . 120.42(13) ?
C17 C22 H22 . . 119.8 ?
C21 C22 H22 . . 119.8 ?
C3 N1 C1 . . 108.69(11) ?
C3 N1 C4 . . 124.92(12) ?
C1 N1 C4 . . 126.38(11) ?
C3 N2 C2 . . 108.76(11) ?
C3 N2 C5 . . 125.20(11) ?
C2 N2 C5 . . 125.92(11) ?
C14 N3 C12 . . 108.73(12) ?
C14 N3 C15 . . 124.82(12) ?
C12 N3 C15 . . 126.45(12) ?
C14 N4 C13 . . 108.72(11) ?
C14 N4 C16 . . 125.44(11) ?
C13 N4 C16 . . 125.83(12) ?

loop_
_geom_bond_atom_site_label_1
_geom_bond_atom_site_label_2
_geom_bond_site_symmetry_2
_geom_bond_distance
_geom_bond_publ_flag
C1 C2 . 1.3504(19) ?
C1 N1 . 1.3767(17) ?
C1 H1 . 0.9500 ?
C2 N2 . 1.3820(16) ?
C2 H2 . 0.9500 ?
C3 N2 . 1.3291(17) ?
C3 N1 . 1.3298(16) ?
C3 H3 . 0.9500 ?
C4 N1 . 1.4636(18) ?
C4 H4A . 0.9800 ?
C4 H4B . 0.9800 ?
C4 H4C . 0.9800 ?
C5 N2 . 1.4771(17) ?
C5 C6 . 1.5115(19) ?
C5 H5A . 0.9900 ?
C5 H5B . 0.9900 ?
C6 C7 . 1.3871(19) ?
C6 C11 . 1.3943(19) ?
C7 C8 . 1.390(2) ?
C7 H7 . 0.9500 ?
C8 C9 . 1.383(2) ?
C8 H8 . 0.9500 ?
C9 C10 . 1.388(2) ?
C9 H9 . 0.9500 ?
C10 C11 . 1.394(2) ?
C10 H10 . 0.9500 ?
C11 H11 . 0.9500 ?
C12 C13 . 1.347(2) ?
C12 N3 . 1.3747(18) ?
C12 H12 . 0.9500 ?
C13 N4 . 1.3819(16) ?
C13 H13 . 0.9500 ?
C14 N4 . 1.3293(17) ?
C14 N3 . 1.3307(17) ?
C14 H14 . 0.9500 ?
C15 N3 . 1.4643(19) ?
C15 H15A . 0.9800 ?
C15 H15B . 0.9800 ?
C15 H15C . 0.9800 ?
C16 N4 . 1.4717(17) ?
C16 C17 . 1.5144(18) ?
C16 H16A . 0.9900 ?
C16 H16B . 0.9900 ?
C17 C22 . 1.3887(19) ?
C17 C18 . 1.3995(18) ?
C18 C19 . 1.388(2) ?
C18 H18 . 0.9500 ?
C19 C20 . 1.392(2) ?
C19 H19 . 0.9500 ?
C20 C21 . 1.383(2) ?
C20 H20 . 0.9500 ?
C21 C22 . 1.394(2) ?
C21 H21 . 0.9500 ?
C22 H22 . 0.9500 ?

loop_
_geom_torsion_atom_site_label_1
_geom_torsion_atom_site_label_2
_geom_torsion_atom_site_label_3
_geom_torsion_atom_site_label_4
_geom_torsion_site_symmetry_1
_geom_torsion_site_symmetry_2
_geom_torsion_site_symmetry_3
_geom_torsion_site_symmetry_4
_geom_torsion
_geom_torsion_publ_flag
N1 C1 C2 N2 . . . . -0.17(14) ?
N2 C5 C6 C7 . . . . -103.83(14) ?
N2 C5 C6 C11 . . . . 74.65(15) ?
C11 C6 C7 C8 . . . . -0.2(2) ?
C5 C6 C7 C8 . . . . 178.27(13) ?
C6 C7 C8 C9 . . . . 0.2(2) ?
C7 C8 C9 C10 . . . . 0.2(2) ?
C8 C9 C10 C11 . . . . -0.5(2) ?
C9 C10 C11 C6 . . . . 0.4(2) ?
C7 C6 C11 C10 . . . . -0.1(2) ?
C5 C6 C11 C10 . . . . -178.54(12) ?
N3 C12 C13 N4 . . . . -0.04(15) ?
N4 C16 C17 C22 . . . . -123.69(13) ?
N4 C16 C17 C18 . . . . 57.74(16) ?
C22 C17 C18 C19 . . . . 0.23(19) ?
C16 C17 C18 C19 . . . . 178.81(12) ?
C17 C18 C19 C20 . . . . 0.8(2) ?
C18 C19 C20 C21 . . . . -1.3(2) ?
C19 C20 C21 C22 . . . . 0.7(2) ?
C18 C17 C22 C21 . . . . -0.8(2) ?
C16 C17 C22 C21 . . . . -179.41(13) ?
C20 C21 C22 C17 . . . . 0.4(2) ?
N2 C3 N1 C1 . . . . -0.01(14) ?
N2 C3 N1 C4 . . . . 178.70(12) ?
C2 C1 N1 C3 . . . . 0.12(14) ?
C2 C1 N1 C4 . . . . -178.57(12) ?
N1 C3 N2 C2 . . . . -0.10(14) ?
N1 C3 N2 C5 . . . . 176.21(11) ?
C1 C2 N2 C3 . . . . 0.17(14) ?
C1 C2 N2 C5 . . . . -176.11(12) ?
C6 C5 N2 C3 . . . . -116.36(14) ?
C6 C5 N2 C2 . . . . 59.32(16) ?
N4 C14 N3 C12 . . . . 0.03(15) ?
N4 C14 N3 C15 . . . . -179.51(12) ?
C13 C12 N3 C14 . . . . 0.01(15) ?
C13 C12 N3 C15 . . . . 179.54(13) ?
N3 C14 N4 C13 . . . . -0.05(14) ?
N3 C14 N4 C16 . . . . 179.45(11) ?
C12 C13 N4 C14 . . . . 0.06(15) ?
C12 C13 N4 C16 . . . . -179.44(12) ?
C17 C16 N4 C14 . . . . -105.12(14) ?
C17 C16 N4 C13 . . . . 74.30(15) ?

_cod_database_fobs_code 1558281
